data_5910132
loop_
_publ_author_name
'Wyckoff, R. W. G.'

_publ_section_title
;
Pages 285 & 289 from the second edition of Structure of Crystals by Wyckoff.
published by The Chemical Catalog Company, INC, New York in 1931
;
_journal_name_full 'The second edition of Structure of Crystals'
_journal_page_first 285
_journal_page_last 289
_journal_year 1931
_chemical_formula_structural KReO4
_chemical_formula_sum 'K O4 Re'
_chemical_name_systematic KReO4
_space_group_IT_number 88
_symmetry_cell_setting tetragonal
_symmetry_Int_Tables_number 88
_symmetry_space_group_name_Hall '-I 4ad'
_symmetry_space_group_name_H-M 'I 41/a :2'
_audit_creation_date 2005-06-11
_audit_creation_method
;
Pages 285 & 289 from the second edition of Structure of Crystals by Wyckoff.
published by The Chemical Catalog Company, INC, New York in 1931
;
_audit_update_record 'created by Girish Upreti, Portland State University'
_cell_angle_alpha 90
_cell_angle_beta 90
_cell_angle_gamma 90
_cell_length_a 5.61
_cell_length_b 5.61
_cell_length_c 12.50
_cell_volume 393.401
_cod_original_sg_symbol_H-M 'I 41/a'
_cod_original_formula_sum 'K Re O4'
_cod_database_code 5910132

loop_
_symmetry_equiv_pos_as_xyz
x,y,z
-y+1/4,x+3/4,z+3/4
y+1/4,-x+1/4,z+1/4
-x,-y+1/2,z
-x,-y,-z
y+3/4,-x+1/4,-z+1/4
-y+3/4,x+3/4,-z+3/4
x,y+1/2,-z
x+1/2,y+1/2,z+1/2
-y+3/4,x+1/4,z+1/4
y+3/4,-x+3/4,z+3/4
-x+1/2,-y,z+1/2
-x+1/2,-y+1/2,-z+1/2
y+1/4,-x+3/4,-z+3/4
-y+1/4,x+1/4,-z+1/4
x+1/2,y,-z+1/2

loop_
_atom_site_fract_x
_atom_site_fract_y
_atom_site_fract_z
_atom_site_label
0.00000 0.00000 0.50000 K1
0.00000 0.50000 0.75000 K2
0.50000 0.50000 0.00000 K3
0.50000 0.00000 0.25000 K4
0.00000 0.00000 0.00000 Re1
0.00000 0.50000 0.25000 Re2
0.50000 0.50000 0.50000 Re3
0.50000 0.00000 0.75000 Re4
0.11000 0.25000 0.32000 O1
0.25000 -0.11000 -0.32000 O2
-0.11000 -0.25000 0.32000 O3
-0.25000 0.11000 -0.32000 O4
